data_4061403
loop_
_publ_author_name
'Smolensky, Elena'
'Kapon, Moshe'
'Woollins, J. Derek'
'Eisen, Moris S.'

_publ_section_title
;
 Formation of Elastomeric Polypropylene Promoted by a Dynamic Octahedral
 Titanium Complex
;
_journal_coden_ASTM ORGND7
_journal_issue 13
_journal_name_full Organometallics
_journal_page_first 3255
_journal_page_last 3265
_journal_paper_doi 10.1021/om050015b
_journal_year 2005
_chemical_formula_moiety 'C72 H66 N10 P4 Ti2'
_chemical_formula_sum 'C72 H66 N10 P4 Ti2'
_chemical_formula_weight 1291.03
_space_group_IT_number 2
_space_group_name_Hall '-P 1'
_space_group_name_H-M_alt 'P -1'
_symmetry_cell_setting triclinic
_symmetry_space_group_name_Hall '-P 1'
_symmetry_space_group_name_H-M 'P -1'
_cell_angle_alpha 62.8430(15)
_cell_angle_beta 80.1160(17)
_cell_angle_gamma 89.9030(16)
_cell_formula_units_Z 1
_cell_length_a 9.4860(3)
_cell_length_b 13.7580(5)
_cell_length_c 14.1520(6)
_cell_measurement_temperature 230.0(1)
_cell_volume 1612.75(10)
_diffrn_ambient_temperature 230.0(1)
_exptl_crystal_density_diffrn 1.329
_cod_database_code 4061403

loop_
_symmetry_equiv_pos_as_xyz
'x, y, z'
'-x, -y, -z'

loop_
_atom_site_label
_atom_site_type_symbol
_atom_site_fract_x
_atom_site_fract_y
_atom_site_fract_z
_atom_site_U_iso_or_equiv
_atom_site_adp_type
_atom_site_occupancy
_atom_site_symmetry_multiplicity
_atom_site_calc_flag
_atom_site_refinement_flags
_atom_site_disorder_assembly
_atom_site_disorder_group
Ti1 Ti 0.98995(6) 0.06375(4) 0.38978(4) 0.03183(16) Uani 1 1 d . . .
P1 P 0.72868(9) 0.22660(6) 0.25851(7) 0.0402(2) Uani 1 1 d . . .
P2 P 0.80825(9) -0.15609(6) 0.39725(6) 0.0405(2) Uani 1 1 d . . .
N1 N 0.8915(3) 0.20602(17) 0.29419(18) 0.0351(6) Uani 1 1 d . . .
N2 N 1.1070(3) 0.22697(18) 0.32674(18) 0.0379(6) Uani 1 1 d . . .
N3 N 0.9217(3) -0.03919(17) 0.33415(18) 0.0337(6) Uani 1 1 d . . .
N4 N 1.1134(3) 0.07654(17) 0.23071(18) 0.0330(6) Uani 1 1 d . . .
N5 N 1.1297(3) -0.01961(19) 0.47719(18) 0.0369(6) Uani 1 1 d . . .
C1 C 0.7568(4) 0.2493(2) 0.1185(2) 0.0397(8) Uani 1 1 d . . .
C2 C 0.8884(4) 0.2458(2) 0.0599(3) 0.0447(8) Uani 1 1 d . . .
H2 H 0.9716 0.2397 0.0893 0.052(9) Uiso 1 1 calc R . .
C3 C 0.8988(4) 0.2513(2) -0.0418(3) 0.0526(9) Uani 1 1 d . . .
H3 H 0.9889 0.2494 -0.0806 0.058(11) Uiso 1 1 calc R . .
C4 C 0.7787(4) 0.2593(2) -0.0856(3) 0.0548(10) Uani 1 1 d . . .
H4 H 0.7858 0.2616 -0.1536 0.072(11) Uiso 1 1 calc R . .
C5 C 0.6480(5) 0.2642(3) -0.0297(3) 0.0607(11) Uani 1 1 d . . .
H5 H 0.5659 0.2716 -0.0605 0.078(12) Uiso 1 1 calc R . .
C6 C 0.6361(4) 0.2581(3) 0.0716(3) 0.0541(10) Uani 1 1 d . . .
H6 H 0.5454 0.2600 0.1096 0.050(10) Uiso 1 1 calc R . .
C7 C 0.6921(3) 0.3659(2) 0.2383(3) 0.0464(9) Uani 1 1 d . . .
C8 C 0.6992(4) 0.4579(3) 0.1385(3) 0.0665(11) Uani 1 1 d . . .
H8 H 0.7257 0.4511 0.0749 0.100(16) Uiso 1 1 calc R . .
C9 C 0.6683(5) 0.5595(3) 0.1309(4) 0.0802(13) Uani 1 1 d . . .
H9 H 0.6744 0.6205 0.0626 0.088(13) Uiso 1 1 calc R . .
C10 C 0.6295(5) 0.5707(4) 0.2215(5) 0.0898(16) Uani 1 1 d . . .
H10 H 0.6078 0.6395 0.2163 0.096(14) Uiso 1 1 calc R . .
C11 C 0.6218(5) 0.4838(4) 0.3189(4) 0.1021(18) Uani 1 1 d . . .
H11 H 0.5957 0.4922 0.3818 0.108(16) Uiso 1 1 calc R . .
C12 C 0.6523(4) 0.3810(3) 0.3280(3) 0.0752(13) Uani 1 1 d . . .
H12 H 0.6454 0.3209 0.3971 0.088(13) Uiso 1 1 calc R . .
C13 C 1.0074(3) 0.2784(2) 0.2654(2) 0.0370(7) Uani 1 1 d . . .
C14 C 1.0399(4) 0.3887(2) 0.1851(2) 0.0475(9) Uani 1 1 d . . .
H14 H 0.9740 0.4253 0.1407 0.058(10) Uiso 1 1 calc R . .
C15 C 1.1692(4) 0.4412(3) 0.1731(3) 0.0541(10) Uani 1 1 d . . .
H15 H 1.1915 0.5147 0.1202 0.061(10) Uiso 1 1 calc R . .
C16 C 1.2680(4) 0.3880(3) 0.2375(3) 0.0545(9) Uani 1 1 d . . .
H16 H 1.3563 0.4243 0.2296 0.050(9) Uiso 1 1 calc R . .
C17 C 1.2322(4) 0.2810(3) 0.3126(3) 0.0458(8) Uani 1 1 d . . .
H17 H 1.2985 0.2436 0.3562 0.052(9) Uiso 1 1 calc R . .
C18 C 0.6845(3) -0.1413(2) 0.3067(2) 0.0388(8) Uani 1 1 d . . .
C19 C 0.5783(4) -0.2261(3) 0.3398(3) 0.0566(10) Uani 1 1 d . . .
H19 H 0.5791 -0.2916 0.4033 0.056(10) Uiso 1 1 calc R . .
C20 C 0.4722(4) -0.2162(3) 0.2816(3) 0.0680(11) Uani 1 1 d . . .
H20 H 0.4030 -0.2753 0.3048 0.076(12) Uiso 1 1 calc R . .
C21 C 0.4668(4) -0.1202(3) 0.1895(3) 0.0624(10) Uani 1 1 d . . .
H21 H 0.3933 -0.1129 0.1504 0.080(12) Uiso 1 1 calc R . .
C22 C 0.5695(4) -0.0353(3) 0.1556(3) 0.0514(9) Uani 1 1 d . . .
H22 H 0.5676 0.0302 0.0923 0.065(11) Uiso 1 1 calc R . .
C23 C 0.6759(3) -0.0457(3) 0.2142(3) 0.0430(8) Uani 1 1 d . . .
H23 H 0.7444 0.0139 0.1906 0.054(10) Uiso 1 1 calc R . .
C24 C 0.9232(3) -0.2600(2) 0.3857(2) 0.0418(8) Uani 1 1 d . . .
C25 C 1.0362(4) -0.2832(3) 0.4418(3) 0.0532(9) Uani 1 1 d . . .
H25 H 1.0500 -0.2455 0.4811 0.054(10) Uiso 1 1 calc R . .
C26 C 1.1281(4) -0.3607(3) 0.4407(3) 0.0637(11) Uani 1 1 d . . .
H26 H 1.2049 -0.3740 0.4778 0.074(12) Uiso 1 1 calc R . .
C27 C 1.1081(4) -0.4185(3) 0.3856(3) 0.0657(11) Uani 1 1 d . . .
H27 H 1.1714 -0.4708 0.3844 0.069(11) Uiso 1 1 calc R . .
C28 C 0.9933(4) -0.3989(3) 0.3317(3) 0.0603(10) Uani 1 1 d . . .
H28 H 0.9770 -0.4396 0.2958 0.046(9) Uiso 1 1 calc R . .
C29 C 0.9032(4) -0.3197(2) 0.3311(3) 0.0503(9) Uani 1 1 d . . .
H29 H 0.8272 -0.3060 0.2932 0.045(9) Uiso 1 1 calc R . .
C30 C 1.0218(3) -0.0048(2) 0.2400(2) 0.0325(7) Uani 1 1 d . . .
C31 C 1.0384(3) -0.0389(2) 0.1597(2) 0.0368(8) Uani 1 1 d . . .
H31 H 0.9780 -0.0972 0.1674 0.037(8) Uiso 1 1 calc R . .
C32 C 1.1437(3) 0.0142(2) 0.0699(2) 0.0427(8) Uani 1 1 d . . .
H32 H 1.1544 -0.0064 0.0144 0.039(8) Uiso 1 1 calc R . .
C33 C 1.2356(3) 0.0990(2) 0.0601(3) 0.0432(8) Uani 1 1 d . . .
H33 H 1.3085 0.1360 -0.0013 0.041(9) Uiso 1 1 calc R . .
C34 C 1.2163(3) 0.1263(2) 0.1422(3) 0.0391(8) Uani 1 1 d . . .
H34 H 1.2783 0.1827 0.1366 0.030(8) Uiso 1 1 calc R . .
C35 C 1.2573(12) -0.0657(7) 0.4402(6) 0.041(3) Uani 0.62(2) 1 d P . .
H35A H 1.2387 -0.0825 0.3830 0.17(4) Uiso 0.62(2) 1 calc PR . .
H35B H 1.2757 -0.1339 0.5007 0.09(3) Uiso 0.62(2) 1 calc PR . .
C36 C 1.3887(13) 0.0177(8) 0.3972(9) 0.066(3) Uani 0.62(2) 1 d P . .
H36A H 1.4716 -0.0124 0.3733 0.14(4) Uiso 0.62(2) 1 calc PR . .
H36B H 1.4071 0.0336 0.4543 0.12(3) Uiso 0.62(2) 1 calc PR . .
H36C H 1.3704 0.0847 0.3369 0.11(3) Uiso 0.62(2) 1 calc PR . .
C35A C 1.292(2) 0.0030(11) 0.4457(13) 0.058(6) Uani 0.38(2) 1 d P . .
H35C H 1.3188 0.0738 0.3808 0.19(8) Uiso 0.38(2) 1 calc PR . .
H35D H 1.3311 0.0056 0.5044 0.06(3) Uiso 0.38(2) 1 calc PR . .
C36A C 1.349(3) -0.0815(15) 0.4254(12) 0.088(6) Uani 0.38(2) 1 d P . .
H36D H 1.4529 -0.0694 0.4071 0.13(6) Uiso 0.38(2) 1 calc PR . .
H36E H 1.3125 -0.0819 0.3656 0.05(3) Uiso 0.38(2) 1 calc PR . .
H36F H 1.3206 -0.1514 0.4895 0.10(5) Uiso 0.38(2) 1 calc PR . .

loop_
_atom_site_aniso_label
_atom_site_aniso_U_11
_atom_site_aniso_U_22
_atom_site_aniso_U_33
_atom_site_aniso_U_23
_atom_site_aniso_U_13
_atom_site_aniso_U_12
Ti1 0.0371(4) 0.0315(3) 0.0284(3) -0.0145(2) -0.0083(3) 0.0019(2)
P1 0.0402(5) 0.0393(5) 0.0405(5) -0.0173(4) -0.0098(4) 0.0054(4)
P2 0.0474(6) 0.0402(5) 0.0334(5) -0.0183(4) -0.0029(4) -0.0066(4)
N1 0.0362(16) 0.0324(13) 0.0350(15) -0.0133(11) -0.0093(12) 0.0031(12)
N2 0.0434(17) 0.0364(14) 0.0338(15) -0.0155(12) -0.0097(13) -0.0008(12)
N3 0.0392(16) 0.0366(13) 0.0270(14) -0.0173(11) -0.0029(12) -0.0041(11)
N4 0.0352(16) 0.0321(13) 0.0315(14) -0.0147(11) -0.0060(12) -0.0017(11)
N5 0.0337(16) 0.0463(15) 0.0310(14) -0.0189(12) -0.0039(12) 0.0079(12)
C1 0.043(2) 0.0305(16) 0.0421(19) -0.0124(14) -0.0122(17) 0.0006(14)
C2 0.052(2) 0.0431(19) 0.041(2) -0.0187(16) -0.0153(19) 0.0104(16)
C3 0.060(3) 0.052(2) 0.045(2) -0.0220(18) -0.010(2) 0.0124(17)
C4 0.077(3) 0.049(2) 0.043(2) -0.0221(17) -0.021(2) -0.0010(19)
C5 0.064(3) 0.064(2) 0.057(3) -0.024(2) -0.029(2) 0.001(2)
C6 0.040(2) 0.066(2) 0.055(2) -0.0241(19) -0.018(2) 0.0014(17)
C7 0.045(2) 0.049(2) 0.055(2) -0.0286(18) -0.0214(18) 0.0160(16)
C8 0.080(3) 0.051(2) 0.067(3) -0.025(2) -0.018(2) 0.021(2)
C9 0.099(4) 0.049(3) 0.095(4) -0.030(3) -0.035(3) 0.025(2)
C10 0.105(4) 0.076(3) 0.139(5) -0.075(3) -0.077(4) 0.051(3)
C11 0.157(5) 0.098(4) 0.114(4) -0.082(3) -0.087(4) 0.076(3)
C12 0.103(4) 0.084(3) 0.068(3) -0.050(3) -0.048(3) 0.049(3)
C13 0.046(2) 0.0375(17) 0.0341(18) -0.0213(15) -0.0091(16) 0.0076(15)
C14 0.055(2) 0.0320(17) 0.043(2) -0.0065(15) -0.0104(18) 0.0048(17)
C15 0.065(3) 0.0351(19) 0.049(2) -0.0115(17) -0.002(2) -0.0088(18)
C16 0.053(2) 0.051(2) 0.057(2) -0.0239(19) -0.0089(19) -0.0106(19)
C17 0.049(2) 0.049(2) 0.043(2) -0.0231(17) -0.0137(18) -0.0006(18)
C18 0.038(2) 0.0444(19) 0.044(2) -0.0311(16) -0.0042(16) -0.0013(15)
C19 0.052(2) 0.050(2) 0.063(3) -0.024(2) -0.006(2) -0.0086(18)
C20 0.047(3) 0.067(3) 0.104(3) -0.050(2) -0.018(2) -0.011(2)
C21 0.054(3) 0.074(3) 0.081(3) -0.051(2) -0.025(2) 0.012(2)
C22 0.049(2) 0.054(2) 0.060(2) -0.031(2) -0.0170(19) 0.0085(18)
C23 0.041(2) 0.0429(19) 0.052(2) -0.0279(17) -0.0077(17) 0.0006(16)
C24 0.052(2) 0.0324(17) 0.0329(18) -0.0083(14) -0.0077(17) -0.0061(15)
C25 0.065(3) 0.043(2) 0.046(2) -0.0154(18) -0.0122(19) -0.0063(18)
C26 0.059(3) 0.056(2) 0.065(3) -0.017(2) -0.017(2) 0.002(2)
C27 0.063(3) 0.054(2) 0.058(3) -0.012(2) 0.001(2) 0.009(2)
C28 0.085(3) 0.042(2) 0.052(2) -0.0246(18) 0.000(2) 0.003(2)
C29 0.066(3) 0.0416(19) 0.042(2) -0.0176(16) -0.0136(19) 0.0022(18)
C30 0.040(2) 0.0294(16) 0.0270(17) -0.0111(14) -0.0102(15) 0.0080(14)
C31 0.042(2) 0.0390(17) 0.0290(18) -0.0168(15) -0.0041(16) 0.0003(15)
C32 0.051(2) 0.052(2) 0.0322(18) -0.0250(17) -0.0094(17) 0.0133(17)
C33 0.042(2) 0.051(2) 0.0315(19) -0.0164(17) -0.0009(17) 0.0067(17)
C34 0.035(2) 0.0387(18) 0.042(2) -0.0182(16) -0.0057(17) -0.0001(15)
C35 0.044(6) 0.039(5) 0.034(4) -0.013(3) -0.005(4) 0.002(4)
C36 0.037(7) 0.075(7) 0.089(6) -0.048(5) 0.009(6) -0.002(5)
C35A 0.058(15) 0.054(8) 0.058(9) -0.021(7) -0.016(9) 0.002(7)
C36A 0.084(18) 0.104(15) 0.071(10) -0.039(10) -0.005(10) 0.024(11)

loop_
_geom_bond_atom_site_label_1
_geom_bond_atom_site_label_2
_geom_bond_distance
_geom_bond_site_symmetry_2
_geom_bond_publ_flag
Ti1 N5 1.851(2) 2_756 ?
Ti1 N5 1.966(2) . ?
Ti1 N3 2.059(2) . ?
Ti1 N1 2.131(2) . ?
Ti1 N2 2.216(2) . ?
Ti1 N4 2.281(3) . ?
P1 N1 1.690(2) . ?
P1 C1 1.830(3) . ?
P1 C7 1.846(3) . ?
P2 N3 1.705(2) . ?
P2 C18 1.827(3) . ?
P2 C24 1.845(3) . ?
N1 C13 1.359(4) . ?
N2 C17 1.337(4) . ?
N2 C13 1.367(3) . ?
N3 C30 1.375(4) . ?
N4 C34 1.338(4) . ?
N4 C30 1.362(3) . ?
N5 C35 1.491(12) . ?
N5 C35A 1.52(2) . ?
C1 C2 1.388(4) . ?
C1 C6 1.398(4) . ?
C2 C3 1.393(4) . ?
C2 H2 0.9400 . ?
C3 C4 1.369(4) . ?
C3 H3 0.9400 . ?
C4 C5 1.370(5) . ?
C4 H4 0.9400 . ?
C5 C6 1.383(5) . ?
C5 H5 0.9400 . ?
C6 H6 0.9400 . ?
C7 C12 1.368(5) . ?
C7 C8 1.391(4) . ?
C8 C9 1.386(5) . ?
C8 H8 0.9400 . ?
C9 C10 1.350(6) . ?
C9 H9 0.9400 . ?
C10 C11 1.340(6) . ?
C10 H10 0.9400 . ?
C11 C12 1.395(5) . ?
C11 H11 0.9400 . ?
C12 H12 0.9400 . ?
C13 C14 1.412(4) . ?
C14 C15 1.370(4) . ?
C14 H14 0.9400 . ?
C15 C16 1.387(4) . ?
C15 H15 0.9400 . ?
C16 C17 1.364(4) . ?
C16 H16 0.9400 . ?
C17 H17 0.9400 . ?
C18 C23 1.384(4) . ?
C18 C19 1.393(4) . ?
C19 C20 1.375(4) . ?
C19 H19 0.9400 . ?
C20 C21 1.378(5) . ?
C20 H20 0.9400 . ?
C21 C22 1.369(4) . ?
C21 H21 0.9400 . ?
C22 C23 1.380(4) . ?
C22 H22 0.9400 . ?
C23 H23 0.9400 . ?
C24 C29 1.392(4) . ?
C24 C25 1.394(4) . ?
C25 C26 1.380(5) . ?
C25 H25 0.9400 . ?
C26 C27 1.377(5) . ?
C26 H26 0.9400 . ?
C27 C28 1.392(5) . ?
C27 H27 0.9400 . ?
C28 C29 1.381(4) . ?
C28 H28 0.9400 . ?
C29 H29 0.9400 . ?
C30 C31 1.400(4) . ?
C31 C32 1.366(4) . ?
C31 H31 0.9400 . ?
C32 C33 1.398(4) . ?
C32 H32 0.9400 . ?
C33 C34 1.360(4) . ?
C33 H33 0.9400 . ?
C34 H34 0.9400 . ?
C35 C36 1.53(2) . ?
C35 H35A 0.9800 . ?
C35 H35B 0.9800 . ?
C36 H36A 0.9700 . ?
C36 H36B 0.9700 . ?
C36 H36C 0.9700 . ?
C35A C36A 1.40(3) . ?
C35A H35C 0.9800 . ?
C35A H35D 0.9800 . ?
C36A H36D 0.9700 . ?
C36A H36E 0.9700 . ?
C36A H36F 0.9700 . ?
